data_7202051
loop_
_publ_author_name
'Fisher, Matthew G.'
'Gale, Philip A.'
'Light, Mark E.'
'Quesada, Roberto'

_publ_section_title
;
 Hydrogen bonded networks in N--alkyl substituted thiourea platinum
 (II) oxocarbodianion and carboxylate salts
;
_journal_issue 9
_journal_name_full CrystEngComm
_journal_page_first 1180
_journal_paper_doi 10.1039/b803260b
_journal_volume 10
_journal_year 2008
_chemical_compound_source 'Roberto Quesada'
_chemical_formula_moiety 'C12 H32 N8 S4 Pt, cl, 0.5(C4 O4), 0.125(C4 O4 H2), 0.5(H2 O)'
_chemical_formula_sum 'C14.5 H33.25 Cl N8 O3 Pt S4'
_chemical_formula_weight 726.52
_chemical_name_systematic
;
?
;
_space_group_IT_number 87
_symmetry_cell_setting tetragonal
_symmetry_space_group_name_Hall '-I 4'
_symmetry_space_group_name_H-M 'I 4/m'
_atom_sites_solution_hydrogens geom
_atom_sites_solution_primary direct
_atom_sites_solution_secondary difmap
_audit_creation_method SHELXL-97
_cell_angle_alpha 90.00
_cell_angle_beta 90.00
_cell_angle_gamma 90.00
_cell_formula_units_Z 4
_cell_length_a 10.0310(2)
_cell_length_b 10.0310(2)
_cell_length_c 29.9790(6)
_cell_measurement_reflns_used 1735
_cell_measurement_temperature 120(2)
_cell_measurement_theta_max 27.48
_cell_measurement_theta_min 2.91
_cell_volume 3016.52(10)
_computing_cell_refinement 'DENZO (Otwinowski & Minor, 1997) & COLLECT (Hooft, R.W.W., 1998)'
_computing_data_collection 'COLLECT (Hooft, R.W.W., 1998)'
_computing_data_reduction 'DENZO (Otwinowski & Minor, 1997) & COLLECT (Hooft, R.W.W., 1998)'
_computing_molecular_graphics 'CAMERON (Watkin, et al., 1993)'
_computing_publication_material 'WINGX (Farrugia, 1998)'
_computing_structure_refinement 'SHELXL-97 (Sheldrick, 1997)'
_computing_structure_solution 'SHELXS-97 (Sheldrick, 1997)'
_diffrn_ambient_temperature 120(2)
_diffrn_detector_area_resol_mean 9.091
_diffrn_measured_fraction_theta_full 0.994
_diffrn_measured_fraction_theta_max 0.994
_diffrn_measurement_device_type 'Bruker-Nonius CCD camera on \k-goniostat'
_diffrn_measurement_method '\f & \w scans to fill the asymmetric unit'
_diffrn_radiation_monochromator graphite
_diffrn_radiation_source 'Bruker Nonius FR591 Rotating Anode'
_diffrn_radiation_type MoK\a
_diffrn_radiation_wavelength 0.71069
_diffrn_reflns_av_R_equivalents 0.0336
_diffrn_reflns_av_sigmaI/netI 0.0300
_diffrn_reflns_limit_h_max 13
_diffrn_reflns_limit_h_min -11
_diffrn_reflns_limit_k_max 12
_diffrn_reflns_limit_k_min -12
_diffrn_reflns_limit_l_max 38
_diffrn_reflns_limit_l_min -36
_diffrn_reflns_number 9764
_diffrn_reflns_theta_full 27.48
_diffrn_reflns_theta_max 27.48
_diffrn_reflns_theta_min 3.96
_diffrn_standards_number 0
_exptl_absorpt_coefficient_mu 5.045
_exptl_absorpt_correction_T_max 0.7517
_exptl_absorpt_correction_T_min 0.5282
_exptl_absorpt_correction_type multi-scan
_exptl_absorpt_process_details
;
SADABS V2.10 (Sheldrick, G.M., 2003)
;
_exptl_crystal_colour Yellow
_exptl_crystal_density_diffrn 1.600
_exptl_crystal_density_method 'not measured'
_exptl_crystal_description Block
_exptl_crystal_F_000 1437
_exptl_crystal_size_max 0.15
_exptl_crystal_size_mid 0.12
_exptl_crystal_size_min 0.06
_refine_diff_density_max 1.207
_refine_diff_density_min -0.940
_refine_diff_density_rms 0.114
_refine_ls_extinction_method none
_refine_ls_goodness_of_fit_ref 1.059
_refine_ls_hydrogen_treatment constr
_refine_ls_matrix_type full
_refine_ls_number_parameters 91
_refine_ls_number_reflns 1759
_refine_ls_number_restraints 27
_refine_ls_restrained_S_all 1.069
_refine_ls_R_factor_all 0.0267
_refine_ls_R_factor_gt 0.0239
_refine_ls_shift/su_max 0.001
_refine_ls_shift/su_mean 0.000
_refine_ls_structure_factor_coef Fsqd
_refine_ls_weighting_details 'calc w=1/[\s^2^(Fo^2^)+(0.0255P)^2^+6.9221P] where P=(Fo^2^+2Fc^2^)/3'
_refine_ls_weighting_scheme calc
_refine_ls_wR_factor_gt 0.0539
_refine_ls_wR_factor_ref 0.0548
_reflns_number_gt 1660
_reflns_number_total 1759
_reflns_threshold_expression >2sigma(I)
_cod_data_source_file b803260b.txt
_cod_data_source_block 2005sot0811
_cod_depositor_comments
;
The following automatic conversions were performed:
'_symmetry_cell_setting' value 'Tetragonal' changed to 'tetragonal'
according to '/home/saulius/struct/CIF-dictionaries/cif_core.dic'
dictionary named 'cif_core.dic' version 2.4.1 from 2010-06-29.

Automatic conversion script
Id: cif_fix_enum 1527 2010-12-29 10:47:43Z saulius 
;
_cod_original_sg_symbol_H-M I4/m
_cod_original_formula_sum 'C14.50 H33.25 Cl N8 O3 Pt S4'
_cod_database_code 7202051

loop_
_symmetry_equiv_pos_as_xyz
'x, y, z'
'-y, x, z'
'-x, -y, z'
'y, -x, z'
'x+1/2, y+1/2, z+1/2'
'-y+1/2, x+1/2, z+1/2'
'-x+1/2, -y+1/2, z+1/2'
'y+1/2, -x+1/2, z+1/2'
'-x, -y, -z'
'y, -x, -z'
'x, y, -z'
'-y, x, -z'
'-x+1/2, -y+1/2, -z+1/2'
'y+1/2, -x+1/2, -z+1/2'
'x+1/2, y+1/2, -z+1/2'
'-y+1/2, x+1/2, -z+1/2'

loop_
_atom_site_label
_atom_site_type_symbol
_atom_site_fract_x
_atom_site_fract_y
_atom_site_fract_z
_atom_site_U_iso_or_equiv
_atom_site_adp_type
_atom_site_occupancy
_atom_site_symmetry_multiplicity
_atom_site_calc_flag
_atom_site_refinement_flags
_atom_site_disorder_assembly
_atom_site_disorder_group
C6 C 0.0982(7) 0.0049(18) 0.0000 0.077(4) Uani 0.25 2 d SPDU . .
O3 O 0.2232(11) 0.002(2) 0.0000 0.077(4) Uani 0.25 2 d SPDU . .
O4 O 0.361(2) 0.017(2) 0.0000 0.077(4) Uani 0.25 2 d SPU . .
Pt1 Pt 0.5000 0.5000 0.182852(7) 0.01676(9) Uani 1 4 d S . .
S1 S 0.45857(8) 0.27447(8) 0.18955(3) 0.02504(18) Uani 1 1 d . . .
N1 N 0.3273(3) 0.2943(3) 0.11245(8) 0.0282(6) Uani 1 1 d . . .
H1 H 0.3831 0.3601 0.1070 0.034 Uiso 1 1 calc R . .
N2 N 0.2649(3) 0.1235(3) 0.15857(8) 0.0260(6) Uani 1 1 d . . .
H2 H 0.2093 0.0974 0.1376 0.031 Uiso 1 1 calc R . .
C1 C 0.3412(3) 0.2291(3) 0.15037(9) 0.0214(6) Uani 1 1 d . . .
C2 C 0.2272(5) 0.2654(5) 0.07918(14) 0.0608(13) Uani 1 1 d U . .
H2A H 0.2399 0.1746 0.0680 0.091 Uiso 1 1 calc R . .
H2B H 0.2354 0.3288 0.0545 0.091 Uiso 1 1 calc R . .
H2C H 0.1384 0.2733 0.0925 0.091 Uiso 1 1 calc R . .
C3 C 0.2676(3) 0.0484(3) 0.20011(11) 0.0299(7) Uani 1 1 d . . .
H3A H 0.3514 -0.0015 0.2021 0.045 Uiso 1 1 calc R . .
H3B H 0.1924 -0.0139 0.2008 0.045 Uiso 1 1 calc R . .
H3C H 0.2608 0.1100 0.2254 0.045 Uiso 1 1 calc R . .
O1 O 0.4909(6) 0.2714(6) 0.0000 0.0269(13) Uani 0.50 2 d SP . .
O2 O 0.5000 0.5000 0.07644(12) 0.0228(9) Uani 1 4 d S . .
C4 C 0.4955(8) 0.3950(8) 0.0000 0.0193(17) Uani 0.50 2 d SP . .
C5 C 0.5000 0.5000 0.0336(2) 0.0198(12) Uani 1 4 d S . .
Cl1 Cl 0.0000 0.0000 0.11597(5) 0.0249(3) Uani 1 4 d S . .

loop_
_atom_site_aniso_label
_atom_site_aniso_U_11
_atom_site_aniso_U_22
_atom_site_aniso_U_33
_atom_site_aniso_U_23
_atom_site_aniso_U_13
_atom_site_aniso_U_12
C6 0.089(6) 0.079(5) 0.065(5) 0.000 0.000 0.000(5)
O3 0.089(6) 0.079(5) 0.065(5) 0.000 0.000 0.000(5)
O4 0.089(6) 0.079(5) 0.065(5) 0.000 0.000 0.000(5)
Pt1 0.01920(10) 0.01920(10) 0.01188(13) 0.000 0.000 0.000
S1 0.0268(4) 0.0206(4) 0.0277(4) 0.0066(3) -0.0107(3) -0.0028(3)
N1 0.0295(14) 0.0372(15) 0.0179(13) 0.0069(12) -0.0046(11) -0.0136(11)
N2 0.0279(13) 0.0295(14) 0.0207(13) 0.0032(11) -0.0037(11) -0.0090(11)
C1 0.0214(14) 0.0246(15) 0.0182(15) -0.0014(12) 0.0003(12) 0.0006(11)
C2 0.067(3) 0.083(3) 0.032(2) 0.024(2) -0.0250(19) -0.046(2)
C3 0.0319(17) 0.0282(17) 0.0296(18) 0.0094(15) -0.0038(15) -0.0066(13)
O1 0.039(4) 0.023(3) 0.019(3) 0.000 0.000 0.003(3)
O2 0.0304(14) 0.0304(14) 0.0078(19) 0.000 0.000 0.000
C4 0.016(4) 0.031(5) 0.012(4) 0.000 0.000 0.001(3)
C5 0.0200(17) 0.0200(17) 0.019(3) 0.000 0.000 0.000
Cl1 0.0204(4) 0.0204(4) 0.0341(8) 0.000 0.000 0.000

loop_
_atom_type_symbol
_atom_type_description
_atom_type_scat_dispersion_real
_atom_type_scat_dispersion_imag
_atom_type_scat_source
C C 0.0033 0.0016 'International Tables Vol C Tables 4.2.6.8 and 6.1.1.4'
Cl Cl 0.1484 0.1585 'International Tables Vol C Tables 4.2.6.8 and 6.1.1.4'
N N 0.0061 0.0033 'International Tables Vol C Tables 4.2.6.8 and 6.1.1.4'
O O 0.0106 0.0060 'International Tables Vol C Tables 4.2.6.8 and 6.1.1.4'
Pt Pt -1.7033 8.3905 'International Tables Vol C Tables 4.2.6.8 and 6.1.1.4'
S S 0.1246 0.1234 'International Tables Vol C Tables 4.2.6.8 and 6.1.1.4'
H H 0.0000 0.0000 'International Tables Vol C Tables 4.2.6.8 and 6.1.1.4'

loop_
_geom_angle_atom_site_label_1
_geom_angle_atom_site_label_2
_geom_angle_atom_site_label_3
_geom_angle
_geom_angle_site_symmetry_1
_geom_angle_site_symmetry_3
_geom_angle_publ_flag
O3 C6 C6 130.7(18) . 10 ?
O3 C6 C6 139.3(18) . 2 ?
C6 C6 C6 90.000(2) 10 2 ?
O3 C6 C6 175.7(18) . 9 ?
C6 C6 C6 45.0 10 9 ?
C6 C6 C6 45.000(1) 2 9 ?
S1 Pt1 S1 170.02(4) . 3_665 ?
S1 Pt1 S1 89.567(4) . 2_655 ?
S1 Pt1 S1 89.567(4) 3_665 2_655 ?
S1 Pt1 S1 89.567(4) . 4_565 ?
S1 Pt1 S1 89.567(4) 3_665 4_565 ?
S1 Pt1 S1 170.02(4) 2_655 4_565 ?
C1 S1 Pt1 108.81(10) . . ?
C1 N1 C2 124.6(3) . . ?
C1 N2 C3 124.0(3) . . ?
N1 C1 N2 119.6(3) . . ?
N1 C1 S1 121.9(2) . . ?
N2 C1 S1 118.5(2) . . ?
O1 C4 C5 136.3(3) . . ?
O1 C4 C5 136.3(3) . 9_665 ?
C5 C4 C5 87.4(6) . 9_665 ?
O1 C4 C4 134.7(8) . 2_655 ?
C5 C4 C4 59.26(16) . 2_655 ?
C5 C4 C4 59.26(16) 9_665 2_655 ?
O1 C4 C4 135.3(8) . 10_565 ?
C5 C4 C4 59.26(16) . 10_565 ?
C5 C4 C4 59.26(16) 9_665 10_565 ?
C4 C4 C4 90.0 2_655 10_565 ?
O2 C5 C4 133.7(3) . 10_565 ?
O2 C5 C4 133.7(3) . . ?
C4 C5 C4 61.5(3) 10_565 . ?
O2 C5 C4 133.7(3) . 9_665 ?
C4 C5 C4 61.5(3) 10_565 9_665 ?
C4 C5 C4 92.6(6) . 9_665 ?
O2 C5 C4 133.7(3) . 2_655 ?
C4 C5 C4 92.6(6) 10_565 2_655 ?
C4 C5 C4 61.5(3) . 2_655 ?
C4 C5 C4 61.5(3) 9_665 2_655 ?
O2 C5 C5 180.0 . 9_665 ?
C4 C5 C5 46.3(3) 10_565 9_665 ?
C4 C5 C5 46.3(3) . 9_665 ?
C4 C5 C5 46.3(3) 9_665 9_665 ?
C4 C5 C5 46.3(3) 2_655 9_665 ?

loop_
_geom_bond_atom_site_label_1
_geom_bond_atom_site_label_2
_geom_bond_distance
_geom_bond_site_symmetry_2
_geom_bond_publ_flag
C6 O3 1.255(9) . ?
C6 C6 1.394(10) 10 ?
C6 C6 1.394(10) 2 ?
Pt1 S1 2.3089(7) . ?
Pt1 S1 2.3089(7) 3_665 ?
Pt1 S1 2.3089(8) 2_655 ?
Pt1 S1 2.3089(8) 4_565 ?
S1 C1 1.724(3) . ?
N1 C1 1.319(4) . ?
N1 C2 1.445(4) . ?
N2 C1 1.330(4) . ?
N2 C3 1.455(4) . ?
O1 C4 1.241(10) . ?
O2 C5 1.284(7) . ?
C4 C5 1.459(7) . ?
C4 C5 1.459(7) 9_665 ?
C4 C4 1.492(11) 2_655 ?
C4 C4 1.491(11) 10_565 ?
C5 C4 1.459(7) 10_565 ?
C5 C4 1.459(7) 9_665 ?
C5 C4 1.459(7) 2_655 ?

loop_
_geom_hbond_atom_site_label_D
_geom_hbond_atom_site_label_H
_geom_hbond_atom_site_label_A
_geom_hbond_distance_DH
_geom_hbond_distance_HA
_geom_hbond_distance_DA
_geom_hbond_angle_DHA
_geom_hbond_site_symmetry_A
N1 H1 O2 0.88 2.05 2.902(3) 164.0 .
N2 H2 Cl1 0.88 2.40 3.197(3) 150.0 .
